data_4500188
loop_
_publ_author_name
'Perlovich, German L.'
'Ryzhakov, Alex M.'
'Tkachev, Valery V.'
'Hansen, Lars Kr.'

_publ_section_title
;
 Sulfonamide Molecular Crystals: Thermodynamic and Structural Aspects
;
_journal_issue 4
_journal_name_full 'Crystal Growth &amp; Design'
_journal_page_first 1067
_journal_paper_doi 10.1021/cg1012389
_journal_volume 11
_journal_year 2011
_chemical_formula_moiety 'C13 H11 N3 O2 S '
_chemical_formula_sum 'C13 H11 N3 O2 S'
_chemical_formula_weight 273.32
_space_group_IT_number 15
_symmetry_cell_setting monoclinic
_symmetry_Int_Tables_number 15
_symmetry_space_group_name_Hall '-C 2yc'
_symmetry_space_group_name_H-M 'C 1 2/c 1'
_cell_angle_alpha 90.0000
_cell_angle_beta 100.543(4)
_cell_angle_gamma 90.0000
_cell_formula_units_Z 16
_cell_length_a 26.764(6)
_cell_length_b 24.756(5)
_cell_length_c 8.0027(17)
_cell_measurement_reflns_used 3569
_cell_measurement_temperature 293
_cell_measurement_theta_max 30.6
_cell_measurement_theta_min 1.6
_cell_volume 5212.8(19)
_computing_cell_refinement CrystalClear
_computing_data_collection CrystalClear
_computing_data_reduction CrystalStructure
_computing_publication_material 'CrystalStructure 3.7.0'
_computing_structure_refinement CRYSTALS
_computing_structure_solution SHELXS97
_diffrn_ambient_temperature 293
_diffrn_detector_area_resol_mean 7.31
_diffrn_measured_fraction_theta_full 0.836
_diffrn_measured_fraction_theta_max 0.836
_diffrn_measurement_device_type 'Rigaku Saturn'
_diffrn_measurement_method \w
_diffrn_radiation_type 'Mo K\a'
_diffrn_radiation_wavelength 0.71070
_diffrn_reflns_av_R_equivalents 0.037
_diffrn_reflns_limit_h_max 36
_diffrn_reflns_limit_h_min -38
_diffrn_reflns_limit_k_max 18
_diffrn_reflns_limit_k_min -32
_diffrn_reflns_limit_l_max 11
_diffrn_reflns_limit_l_min -7
_diffrn_reflns_number 14665
_diffrn_reflns_theta_full 30.72
_diffrn_reflns_theta_max 30.72
_exptl_absorpt_coefficient_mu 0.249
_exptl_absorpt_correction_T_max 0.991
_exptl_absorpt_correction_T_min 0.813
_exptl_absorpt_correction_type multi-scan
_exptl_absorpt_process_details 'Jacobson, R. (1998) Private communication'
_exptl_crystal_colour colorless
_exptl_crystal_density_diffrn 1.393
_exptl_crystal_density_method 'not measured'
_exptl_crystal_description prism
_exptl_crystal_F_000 2272.00
_exptl_crystal_size_max 0.35
_exptl_crystal_size_mid 0.25
_exptl_crystal_size_min 0.15
_refine_diff_density_max 0.27
_refine_diff_density_min -0.40
_refine_ls_extinction_method none
_refine_ls_goodness_of_fit_ref 1.062
_refine_ls_hydrogen_treatment refall
_refine_ls_number_parameters 377
_refine_ls_number_reflns 3160
_refine_ls_R_factor_gt 0.0626
_refine_ls_shift/su_max 0.0048
_refine_ls_structure_factor_coef F
_refine_ls_weighting_details
;
    Chebychev polynomial with 3 parameters (Carruthers & Watkin, 1979)
    9.1503    -1.3323    6.4724
;
_refine_ls_weighting_scheme calc
_refine_ls_wR_factor_ref 0.0670
_reflns_number_gt 3085
_reflns_number_total 6789
_reflns_threshold_expression F^2^>2.0\s(F^2^)
_cod_data_source_file cg1012389_si_003.cif
_cod_data_source_block '__BnzSO2CNa'
_cod_original_formula_sum 'C13 H11 N3 O2 S '
_cod_database_code 4500188

loop_
_symmetry_equiv_pos_site_id
_symmetry_equiv_pos_as_xyz
1 +X,+Y,+Z
2 -X,+Y,1/2-Z
3 -X,-Y,-Z
4 +X,-Y,1/2+Z
5 1/2+X,1/2+Y,+Z
6 1/2-X,1/2+Y,1/2-Z
7 1/2-X,1/2-Y,-Z
8 1/2+X,1/2-Y,1/2+Z

loop_
_atom_site_label
_atom_site_type_symbol
_atom_site_fract_x
_atom_site_fract_y
_atom_site_fract_z
_atom_site_U_iso_or_equiv
_atom_site_adp_type
_atom_site_occupancy
_atom_site_symmetry_multiplicity
_atom_site_calc_flag
_atom_site_refinement_flags
S1 S 0.09674(4) 0.22552(4) 0.68211(12) 0.0531(2) Uani 1.00 1 d .
S2 S 0.22334(4) -0.09344(5) 1.26680(14) 0.0599(3) Uani 1.00 1 d .
O1 O 0.11834(11) 0.26089(12) 0.8166(3) 0.0647(9) Uani 1.00 1 d .
O2 O 0.09380(11) 0.16881(11) 0.7179(4) 0.0682(9) Uani 1.00 1 d .
O3 O 0.24209(11) -0.05353(14) 1.3914(3) 0.0765(10) Uani 1.00 1 d .
O4 O 0.22497(12) -0.14878(12) 1.3190(4) 0.0780(10) Uani 1.00 1 d .
N1 N 0.03792(12) 0.24137(12) 0.6132(4) 0.0546(9) Uani 1.00 1 d .
N2 N -0.07128(18) 0.47950(18) 0.3405(6) 0.0938(16) Uani 1.00 1 d .
N3 N 0.20709(17) 0.2525(2) 0.1163(5) 0.0751(14) Uani 1.00 1 d .
N4 N 0.16328(12) -0.08377(12) 1.1926(4) 0.0611(10) Uani 1.00 1 d .
N5 N 0.3399(2) -0.0775(2) 0.7106(6) 0.0779(15) Uani 1.00 1 d .
N6 N 0.02488(16) 0.14432(17) 1.0364(5) 0.0812(14) Uani 1.00 1 d .
C1 C 0.12885(12) 0.23454(14) 0.5144(4) 0.0464(10) Uani 1.00 1 d .
C2 C 0.16921(16) 0.26988(18) 0.5288(5) 0.0632(13) Uani 1.00 1 d .
C3 C 0.19467(16) 0.27586(19) 0.3955(5) 0.0650(13) Uani 1.00 1 d .
C4 C 0.18022(13) 0.24770(17) 0.2451(5) 0.0526(11) Uani 1.00 1 d .
C5 C 0.13904(14) 0.21223(14) 0.2319(5) 0.0523(11) Uani 1.00 1 d .
C6 C 0.11363(13) 0.20586(16) 0.3648(5) 0.0527(11) Uani 1.00 1 d .
C7 C 0.01864(13) 0.29275(14) 0.5540(4) 0.0485(10) Uani 1.00 1 d .
C8 C -0.02968(14) 0.29387(17) 0.4560(5) 0.0591(12) Uani 1.00 1 d .
C9 C -0.05204(16) 0.34190(18) 0.4002(5) 0.0651(13) Uani 1.00 1 d .
C10 C -0.02684(16) 0.39018(16) 0.4429(5) 0.0573(12) Uani 1.00 1 d .
C11 C 0.02202(16) 0.38908(17) 0.5403(5) 0.0627(13) Uani 1.00 1 d .
C12 C 0.04462(16) 0.34067(16) 0.5955(5) 0.0591(12) Uani 1.00 1 d .
C13 C -0.05079(18) 0.4405(2) 0.3874(6) 0.0712(15) Uani 1.00 1 d .
C14 C 0.25498(13) -0.08548(16) 1.0974(5) 0.0511(11) Uani 1.00 1 d .
C15 C 0.30229(14) -0.06067(17) 1.1243(5) 0.0599(12) Uani 1.00 1 d .
C16 C 0.33003(16) -0.05843(19) 0.9964(5) 0.0650(13) Uani 1.00 1 d .
C17 C 0.31134(16) -0.07972(17) 0.8382(5) 0.0582(12) Uani 1.00 1 d .
C18 C 0.26353(17) -0.10516(18) 0.8117(5) 0.0636(13) Uani 1.00 1 d .
C19 C 0.23597(14) -0.10789(18) 0.9387(5) 0.0601(12) Uani 1.00 1 d .
C20 C 0.13716(13) -0.03423(14) 1.1634(5) 0.0490(10) Uani 1.00 1 d .
C21 C 0.16085(14) 0.01323(17) 1.1321(5) 0.0601(12) Uani 1.00 1 d .
C22 C 0.13249(16) 0.05984(17) 1.1031(5) 0.0620(13) Uani 1.00 1 d .
C23 C 0.08079(14) 0.05963(16) 1.1035(5) 0.0529(11) Uani 1.00 1 d .
C24 C 0.05785(14) 0.01146(17) 1.1350(5) 0.0586(12) Uani 1.00 1 d .
C25 C 0.08534(14) -0.03539(17) 1.1637(5) 0.0565(12) Uani 1.00 1 d .
C26 C 0.05039(16) 0.10706(18) 1.0664(5) 0.0635(13) Uani 1.00 1 d .
H1 H 0.1792 0.2898 0.6310 0.076 Uiso 1.00 1 c R
H2 H 0.2227 0.3000 0.4063 0.078 Uiso 1.00 1 c R
H3 H 0.1286 0.1926 0.1295 0.062 Uiso 1.00 1 c R
H4 H 0.0856 0.1818 0.3554 0.063 Uiso 1.00 1 c R
H5 H -0.0471 0.2608 0.4269 0.070 Uiso 1.00 1 c R
H6 H -0.0851 0.3423 0.3321 0.076 Uiso 1.00 1 c R
H7 H 0.0396 0.4221 0.5684 0.074 Uiso 1.00 1 c R
H8 H 0.0779 0.3399 0.6616 0.070 Uiso 1.00 1 c R
H9 H 0.3152 -0.0451 1.2320 0.071 Uiso 1.00 1 c R
H10 H 0.3628 -0.0424 1.0170 0.078 Uiso 1.00 1 c R
H11 H 0.2504 -0.1202 0.7033 0.074 Uiso 1.00 1 c R
H12 H 0.2038 -0.1253 0.9201 0.070 Uiso 1.00 1 c R
H13 H 0.1962 0.0134 1.1302 0.072 Uiso 1.00 1 c R
H14 H 0.1484 0.0928 1.0818 0.074 Uiso 1.00 1 c R
H15 H 0.0224 0.0112 1.1355 0.070 Uiso 1.00 1 c R
H16 H 0.0694 -0.0683 1.1846 0.068 Uiso 1.00 1 c R
H17 H 0.0152 0.2151 0.6116 0.068 Uiso 1.00 1 c R
H18 H 0.1446 -0.1133 1.1663 0.074 Uiso 1.00 1 c R
H19 H 0.3255(18) -0.089(2) 0.619(6) 0.074(17) Uiso 1.00 1 d .
H20 H 0.366(2) -0.050(2) 0.726(9) 0.15(2) Uiso 1.00 1 d .
H21 H 0.193(2) 0.243(2) 0.020(7) 0.10(2) Uiso 1.00 1 d .
H22 H 0.227(2) 0.282(2) 0.118(7) 0.12(2) Uiso 1.00 1 d .

loop_
_atom_site_aniso_label
_atom_site_aniso_U_11
_atom_site_aniso_U_22
_atom_site_aniso_U_33
_atom_site_aniso_U_12
_atom_site_aniso_U_13
_atom_site_aniso_U_23
S1 0.0532(5) 0.0478(5) 0.0610(6) 0.0034(4) 0.0181(4) 0.0027(4)
S2 0.0512(5) 0.0634(6) 0.0647(6) 0.0095(5) 0.0091(4) 0.0056(5)
O1 0.0650(17) 0.073(2) 0.0543(16) 0.0020(15) 0.0072(13) -0.0109(14)
O2 0.0736(19) 0.0501(16) 0.089(2) 0.0092(14) 0.0358(17) 0.0162(15)
O3 0.0601(18) 0.101(2) 0.0675(19) 0.0048(17) 0.0091(15) -0.0187(18)
O4 0.077(2) 0.068(2) 0.094(2) 0.0234(16) 0.0287(18) 0.0282(17)
N1 0.0483(18) 0.0428(17) 0.077(2) -0.0050(14) 0.0235(16) 0.0013(16)
N2 0.094(3) 0.066(2) 0.111(3) 0.014(2) -0.010(2) -0.003(2)
N3 0.064(2) 0.104(3) 0.060(2) -0.023(2) 0.020(2) -0.004(2)
N4 0.0469(18) 0.049(2) 0.088(2) -0.0001(15) 0.0134(17) 0.0002(18)
N5 0.081(3) 0.089(3) 0.068(2) 0.002(2) 0.023(2) 0.000(2)
N6 0.071(2) 0.063(2) 0.108(3) 0.012(2) 0.011(2) 0.002(2)
C1 0.0417(18) 0.047(2) 0.051(2) -0.0050(16) 0.0110(15) 0.0006(17)
C2 0.067(2) 0.061(2) 0.062(2) -0.015(2) 0.013(2) -0.009(2)
C3 0.057(2) 0.076(2) 0.064(2) -0.027(2) 0.015(2) -0.008(2)
C4 0.046(2) 0.060(2) 0.052(2) -0.0045(18) 0.0083(17) 0.0054(19)
C5 0.054(2) 0.050(2) 0.051(2) -0.0077(17) 0.0051(18) -0.0063(17)
C6 0.046(2) 0.052(2) 0.061(2) -0.0092(17) 0.0099(18) 0.0027(19)
C7 0.048(2) 0.043(2) 0.057(2) -0.0029(16) 0.0177(17) -0.0037(17)
C8 0.046(2) 0.054(2) 0.075(2) -0.0086(18) 0.002(2) -0.005(2)
C9 0.052(2) 0.062(2) 0.075(2) 0.001(2) -0.003(2) -0.004(2)
C10 0.057(2) 0.050(2) 0.064(2) 0.0041(19) 0.007(2) -0.0014(19)
C11 0.059(2) 0.049(2) 0.078(2) -0.0084(19) 0.007(2) -0.005(2)
C12 0.051(2) 0.047(2) 0.078(2) -0.0016(18) 0.009(2) -0.006(2)
C13 0.066(2) 0.060(2) 0.083(3) 0.008(2) 0.002(2) -0.002(2)
C14 0.043(2) 0.052(2) 0.057(2) 0.0059(16) 0.0055(17) -0.0001(18)
C15 0.054(2) 0.063(2) 0.060(2) -0.0072(19) 0.002(2) -0.009(2)
C16 0.054(2) 0.070(2) 0.072(2) -0.009(2) 0.013(2) -0.002(2)
C17 0.058(2) 0.054(2) 0.061(2) 0.0098(19) 0.005(2) 0.008(2)
C18 0.063(2) 0.068(2) 0.055(2) 0.005(2) -0.003(2) 0.002(2)
C19 0.049(2) 0.068(2) 0.059(2) -0.0011(19) -0.0021(19) 0.002(2)
C20 0.046(2) 0.043(2) 0.057(2) 0.0011(16) 0.0078(17) -0.0002(17)
C21 0.043(2) 0.056(2) 0.082(3) 0.0040(18) 0.0118(19) 0.001(2)
C22 0.054(2) 0.052(2) 0.080(3) -0.0031(19) 0.012(2) -0.002(2)
C23 0.051(2) 0.049(2) 0.057(2) 0.0071(17) 0.0066(18) -0.0030(18)
C24 0.044(2) 0.066(2) 0.065(2) 0.0039(19) 0.0079(18) -0.000(2)
C25 0.045(2) 0.054(2) 0.071(2) -0.0022(17) 0.0119(19) 0.005(2)
C26 0.057(2) 0.058(2) 0.073(2) 0.007(2) 0.005(2) -0.010(2)

loop_
_atom_type_symbol
_atom_type_description
_atom_type_scat_dispersion_real
_atom_type_scat_dispersion_imag
_atom_type_scat_source
C C 0.003 0.002
;
International Tables for Crystallography
(1992, Vol. C, Tables 4.2.6.8 and 6.1.1.4)
;
H H 0.000 0.000
;
International Tables for Crystallography
(1992, Vol. C, Table 6.1.1.4)
;
N N 0.006 0.003
;
International Tables for Crystallography
(1992, Vol. C, Tables 4.2.6.8 and 6.1.1.4)
;
O O 0.011 0.006
;
International Tables for Crystallography
(1992, Vol. C, Tables 4.2.6.8 and 6.1.1.4)
;
S S 0.125 0.123
;
International Tables for Crystallography
(1992, Vol. C, Tables 4.2.6.8 and 6.1.1.4)
;

loop_
_geom_angle_atom_site_label_1
_geom_angle_atom_site_label_2
_geom_angle_atom_site_label_3
_geom_angle
O1 S1 O2 118.59(17)
O1 S1 N1 110.07(18)
O1 S1 C1 108.37(18)
O2 S1 N1 102.67(17)
O2 S1 C1 109.44(19)
N1 S1 C1 107.09(17)
O3 S2 O4 118.1(2)
O3 S2 N4 110.53(18)
O3 S2 C14 107.90(19)
O4 S2 N4 102.88(18)
O4 S2 C14 110.1(2)
N4 S2 C14 106.80(19)
S1 N1 C7 127.0(2)
S2 N4 C20 128.0(2)
S1 C1 C2 120.6(3)
S1 C1 C6 119.5(2)
C2 C1 C6 119.9(3)
C1 C2 C3 119.7(3)
C2 C3 C4 121.4(4)
N3 C4 C3 120.7(3)
N3 C4 C5 120.9(3)
C3 C4 C5 118.3(3)
C4 C5 C6 120.6(3)
C1 C6 C5 120.1(3)
N1 C7 C8 116.8(3)
N1 C7 C12 123.5(3)
C8 C7 C12 119.6(3)
C7 C8 C9 120.6(3)
C8 C9 C10 120.4(3)
C9 C10 C11 119.1(3)
C9 C10 C13 120.3(3)
C11 C10 C13 120.7(3)
C10 C11 C12 120.5(3)
C7 C12 C11 119.8(3)
N2 C13 C10 177.6(5)
S2 C14 C15 119.4(3)
S2 C14 C19 121.2(3)
C15 C14 C19 119.2(3)
C14 C15 C16 120.4(3)
C15 C16 C17 121.0(3)
N5 C17 C16 120.4(4)
N5 C17 C18 121.1(4)
C16 C17 C18 118.5(4)
C17 C18 C19 120.8(3)
C14 C19 C18 120.2(3)
N4 C20 C21 122.7(3)
N4 C20 C25 116.6(3)
C21 C20 C25 120.7(3)
C20 C21 C22 119.1(3)
C21 C22 C23 121.1(3)
C22 C23 C24 118.7(3)
C22 C23 C26 121.9(3)
C24 C23 C26 119.4(3)
C23 C24 C25 121.1(3)
C20 C25 C24 119.2(3)
N6 C26 C23 178.2(4)
S1 N1 H17 116.6
C7 N1 H17 116.4
C4 N3 H21 118(4)
C4 N3 H22 117(4)
H21 N3 H22 114(5)
S2 N4 H18 116.1
C20 N4 H18 115.9
C17 N5 H19 115(3)
C17 N5 H20 115(4)
H19 N5 H20 125(5)
C1 C2 H1 119.6
C3 C2 H1 120.7
C2 C3 H2 119.5
C4 C3 H2 119.1
C4 C5 H3 119.4
C6 C5 H3 120.0
C1 C6 H4 119.5
C5 C6 H4 120.5
C7 C8 H5 119.1
C9 C8 H5 120.2
C8 C9 H6 120.1
C10 C9 H6 119.5
C10 C11 H7 119.3
C12 C11 H7 120.2
C7 C12 H8 119.7
C11 C12 H8 120.5
C14 C15 H9 119.4
C16 C15 H9 120.3
C15 C16 H10 119.8
C17 C16 H10 119.2
C17 C18 H11 119.2
C19 C18 H11 120.1
C14 C19 H12 119.5
C18 C19 H12 120.3
C20 C21 H13 119.9
C22 C21 H13 121.0
C21 C22 H14 119.8
C23 C22 H14 119.1
C23 C24 H15 118.9
C25 C24 H15 119.9
C20 C25 H16 120.0
C24 C25 H16 120.7

loop_
_geom_bond_atom_site_label_1
_geom_bond_atom_site_label_2
_geom_bond_distance
S1 O1 1.426(2)
S1 O2 1.438(2)
S1 N1 1.618(3)
S1 C1 1.735(4)
S2 O3 1.428(3)
S2 O4 1.431(3)
S2 N4 1.626(3)
S2 C14 1.736(4)
N1 C7 1.421(4)
N2 C13 1.139(6)
N3 C4 1.366(6)
N4 C20 1.410(4)
N5 C17 1.383(7)
N6 C26 1.147(6)
C1 C2 1.378(5)
C1 C6 1.387(5)
C2 C3 1.375(6)
C3 C4 1.383(5)
C4 C5 1.398(5)
C5 C6 1.373(6)
C7 C8 1.385(5)
C7 C12 1.384(5)
C8 C9 1.369(5)
C9 C10 1.384(5)
C10 C11 1.395(5)
C10 C13 1.435(6)
C11 C12 1.378(5)
C14 C15 1.388(5)
C14 C19 1.394(5)
C15 C16 1.371(6)
C16 C17 1.378(6)
C17 C18 1.407(6)
C18 C19 1.362(6)
C20 C21 1.380(5)
C20 C25 1.388(5)
C21 C22 1.377(5)
C22 C23 1.384(5)
C23 C24 1.385(5)
C23 C26 1.428(5)
C24 C25 1.370(5)
N1 H17 0.890
N4 H18 0.890
C2 H1 0.950
C3 H2 0.950
C5 H3 0.950
C6 H4 0.950
C8 H5 0.950
C9 H6 0.950
C11 H7 0.950
C12 H8 0.950
C15 H9 0.950
C16 H10 0.950
C18 H11 0.950
C19 H12 0.950
C21 H13 0.950
C22 H14 0.950
C24 H15 0.950
C25 H16 0.950

loop_
_geom_hbond_atom_site_label_D
_geom_hbond_atom_site_label_H
_geom_hbond_atom_site_label_A
_geom_hbond_site_symmetry_A
_geom_hbond_distance_DA
_geom_hbond_distance_DH
_geom_hbond_distance_HA
_geom_hbond_angle_DHA
_geom_hbond_publ_flag
N(1) H(17) N(6) 2_556 3.049(4) 0.890 2.270 146.0 no
N(3) H(21) O(1) 1_554 3.058(4) 0.83(5) 2.38(5) 140(5) no
N(3) H(22) O(4) 6_556 3.035(6) 0.89(6) 2.16(6) 167 no
N(4) H(18) O(2) 4_555 2.841(4) 0.890 2.027 151.4(4) no
N(5) H(19) O(3) 1_554 3.359(5) 0.82(4) 2.75(4) 133(4) no
N(5) H(20) N(2) 8_555 3.423(6) 0.98(7) 2.47(7) 165(6) no

loop_
_geom_torsion_atom_site_label_1
_geom_torsion_atom_site_label_2
_geom_torsion_atom_site_label_3
_geom_torsion_atom_site_label_4
_geom_torsion
O1 S1 N1 C7 54.6(5)
O1 S1 C1 C2 2.1(5)
O1 S1 C1 C6 -177.9(4)
O2 S1 N1 C7 -178.2(4)
O2 S1 C1 C2 -128.5(4)
O2 S1 C1 C6 51.4(4)
N1 S1 C1 C2 121.0(4)
N1 S1 C1 C6 -59.0(4)
C1 S1 N1 C7 -63.1(5)
O3 S2 N4 C20 35.1(6)
O3 S2 C14 C15 23.9(5)
O3 S2 C14 C19 -162.3(4)
O4 S2 N4 C20 162.0(5)
O4 S2 C14 C15 -106.3(4)
O4 S2 C14 C19 67.5(5)
N4 S2 C14 C15 142.6(4)
N4 S2 C14 C19 -43.6(5)
C14 S2 N4 C20 -81.9(5)
S1 N1 C7 C8 161.7(4)
S1 N1 C7 C12 -21.2(8)
S2 N4 C20 C21 26.2(8)
S2 N4 C20 C25 -155.7(4)
S1 C1 C2 C3 178.9(4)
S1 C1 C6 C5 -179.5(4)
C2 C1 C6 C5 0.5(8)
C6 C1 C2 C3 -1.1(8)
C1 C2 C3 C4 1.1(9)
C2 C3 C4 N3 -177.1(4)
C2 C3 C4 C5 -0.5(8)
N3 C4 C5 C6 177.1(4)
C3 C4 C5 C6 -0.1(6)
C4 C5 C6 C1 0.1(6)
N1 C7 C8 C9 177.2(5)
N1 C7 C12 C11 -176.5(5)
C8 C7 C12 C11 0.5(9)
C12 C7 C8 C9 -0.1(8)
C7 C8 C9 C10 -1.0(10)
C8 C9 C10 C11 1.6(9)
C8 C9 C10 C13 -178.6(6)
C9 C10 C11 C12 -1.1(9)
C13 C10 C11 C12 179.1(6)
C10 C11 C12 C7 0.0(9)
S2 C14 C15 C16 173.8(4)
S2 C14 C19 C18 -174.4(4)
C15 C14 C19 C18 -0.6(8)
C19 C14 C15 C16 -0.2(6)
C14 C15 C16 C17 1.2(9)
C15 C16 C17 N5 -179.6(4)
C15 C16 C17 C18 -1.5(9)
N5 C17 C18 C19 179.0(4)
C16 C17 C18 C19 0.7(9)
C17 C18 C19 C14 0.3(7)
N4 C20 C21 C22 179.1(5)
N4 C20 C25 C24 -179.6(4)
C21 C20 C25 C24 -0.9(8)
C25 C20 C21 C22 1.1(8)
C20 C21 C22 C23 -0.8(9)
C21 C22 C23 C24 0.2(7)
C21 C22 C23 C26 -177.0(5)
C22 C23 C24 C25 -0.6(6)
C26 C23 C24 C25 177.4(5)
C23 C24 C25 C20 0.9(6)
